data_7219020
loop_
_publ_author_name
'Beyeh, N. K.'
'Pan, F.'
'Valkonen, A.'
'Rissanen, K.'

_publ_section_title
;
 Encapsulation of secondary and tertiary ammonium salts by resorcinarenes
 and pyrogallarenes: the effect of size and charge concentration
;
_journal_issue 5
_journal_name_full CrystEngComm
_journal_page_first 1182
_journal_paper_doi 10.1039/C4CE01927J
_journal_volume 17
_journal_year 2015
_chemical_formula_moiety 'C40 H48 O8, 2(C H4 O)'
_chemical_formula_sum 'C42 H56 O10'
_chemical_formula_weight 720.86
_chemical_name_systematic
;
 ?
;
_space_group_crystal_system triclinic
_space_group_IT_number 2
_space_group_name_Hall '-P 1'
_space_group_name_H-M_alt 'P -1'
_symmetry_space_group_name_Hall '-P 1'
_symmetry_space_group_name_H-M 'P -1'
_atom_sites_solution_hydrogens mixed
_audit_creation_date 2014-04-23
_audit_creation_method
;
Olex2 1.2
(compiled 2013.12.10 svn.r2850 for OlexSys, GUI svn.r4736)
;
_audit_update_record
;
2014-11-07 deposited with the CCDC.
2014-12-03 downloaded from the CCDC.
;
_cell_angle_alpha 104.789(11)
_cell_angle_beta 102.134(10)
_cell_angle_gamma 107.641(13)
_cell_formula_units_Z 2
_cell_length_a 12.1523(17)
_cell_length_b 12.5597(19)
_cell_length_c 14.3332(14)
_cell_measurement_reflns_used 2773
_cell_measurement_temperature 173(2)
_cell_measurement_theta_max 29.5410
_cell_measurement_theta_min 2.5270
_cell_volume 1915.0(5)
_computing_cell_refinement
;
CrysAlisPro, Agilent Technologies,
Version 1.171.36.28 (release 01-02-2013 CrysAlis171 .NET)
(compiled Feb  1 2013,16:14:44)
;
_computing_data_collection
;
CrysAlisPro, Agilent Technologies,
Version 1.171.36.28 (release 01-02-2013 CrysAlis171 .NET)
(compiled Feb  1 2013,16:14:44)
;
_computing_data_reduction
;
CrysAlisPro, Agilent Technologies,
Version 1.171.36.28 (release 01-02-2013 CrysAlis171 .NET)
(compiled Feb  1 2013,16:14:44)
;
_computing_molecular_graphics 'Olex2 (Dolomanov et al., 2009)'
_computing_publication_material 'Olex2 (Dolomanov et al., 2009)'
_computing_structure_refinement 'ShelXL (Sheldrick, 2008)'
_computing_structure_solution 'ShelXS (Sheldrick, 2008)'
_diffrn_ambient_temperature 173.15
_diffrn_detector_area_resol_mean 32.0214
_diffrn_measured_fraction_theta_full 0.997
_diffrn_measured_fraction_theta_max 0.997
_diffrn_measurement_device_type 'SuperNova, Single source at offset, Eos'
_diffrn_measurement_method '\w scans'
_diffrn_orient_matrix_UB_11 -0.0040702000
_diffrn_orient_matrix_UB_12 0.0032391000
_diffrn_orient_matrix_UB_13 -0.0492248000
_diffrn_orient_matrix_UB_21 -0.0602671000
_diffrn_orient_matrix_UB_22 -0.0429127000
_diffrn_orient_matrix_UB_23 -0.0188314000
_diffrn_orient_matrix_UB_31 -0.0225256000
_diffrn_orient_matrix_UB_32 0.0461099000
_diffrn_orient_matrix_UB_33 0.0111602000
_diffrn_radiation_monochromator mirror
_diffrn_radiation_type MoK\a
_diffrn_radiation_wavelength 0.71073
_diffrn_reflns_av_R_equivalents 0.0459
_diffrn_reflns_av_unetI/netI 0.0809
_diffrn_reflns_Laue_measured_fraction_full 0.997
_diffrn_reflns_Laue_measured_fraction_max 0.997
_diffrn_reflns_limit_h_max 14
_diffrn_reflns_limit_h_min -11
_diffrn_reflns_limit_k_max 15
_diffrn_reflns_limit_k_min -14
_diffrn_reflns_limit_l_max 17
_diffrn_reflns_limit_l_min -17
_diffrn_reflns_number 10958
_diffrn_reflns_point_group_measured_fraction_full 0.997
_diffrn_reflns_point_group_measured_fraction_max 0.997
_diffrn_reflns_theta_full 25.250
_diffrn_reflns_theta_max 25.250
_diffrn_reflns_theta_min 1.811
_diffrn_source 'SuperNova (Mo) X-ray Source'
_exptl_absorpt_coefficient_mu 0.088
_exptl_absorpt_correction_T_max 1.00000
_exptl_absorpt_correction_T_min 0.81943
_exptl_absorpt_correction_type multi-scan
_exptl_absorpt_process_details
;
CrysAlisPro, Agilent Technologies,
Version 1.171.36.28 (release 01-02-2013 CrysAlis171 .NET)
(compiled Feb  1 2013,16:14:44)
Empirical absorption correction using spherical harmonics,
 implemented in SCALE3 ABSPACK scaling algorithm.
;
_exptl_crystal_colour colorless
_exptl_crystal_density_diffrn 1.250
_exptl_crystal_description pillar
_exptl_crystal_F_000 776
_exptl_crystal_size_max 0.2107
_exptl_crystal_size_mid 0.1106
_exptl_crystal_size_min 0.0817
_refine_diff_density_max 0.243
_refine_diff_density_min -0.260
_refine_diff_density_rms 0.057
_refine_ls_extinction_method none
_refine_ls_goodness_of_fit_ref 1.082
_refine_ls_hydrogen_treatment mixed
_refine_ls_matrix_type full
_refine_ls_number_parameters 501
_refine_ls_number_reflns 6909
_refine_ls_number_restraints 0
_refine_ls_restrained_S_all 1.082
_refine_ls_R_factor_all 0.0937
_refine_ls_R_factor_gt 0.0631
_refine_ls_shift/su_max 0.000
_refine_ls_shift/su_mean 0.000
_refine_ls_structure_factor_coef Fsqd
_refine_ls_weighting_details 'w=1/[\s^2^(Fo^2^)+(0.0631P)^2^+0.2276P] where P=(Fo^2^+2Fc^2^)/3'
_refine_ls_weighting_scheme calc
_refine_ls_wR_factor_gt 0.1449
_refine_ls_wR_factor_ref 0.1768
_reflns_Friedel_coverage 0.000
_reflns_number_gt 4682
_reflns_number_total 6909
_reflns_threshold_expression 'I > 2\s(I)'
_cod_data_source_file c4ce01927j2.cif
_cod_data_source_block 2MeOH@2_2
_cod_depositor_comments 'Adding full bibliography for 7219020--7219025.cif.'
_cod_database_code 7219020
_shelxl_version_number 2013-4
_chemical_oxdiff_formula 'C40 H40 F5 Br4'
_shelx_space_group_comment
;
The symmetry employed for this shelxl refinement is uniquely defined
by the following loop, which should always be used as a source of
symmetry information in preference to the above space-group names.
They are only intended as comments.
;
_reflns_odcompleteness_completeness 99.10
_reflns_odcompleteness_iscentric 1
_reflns_odcompleteness_theta 27.04
_olex2_refinement_description
;
1. Fixed Uiso
 At 1.2 times of:
  All C(H) groups, All C(H,H) groups
 At 1.5 times of:
  All C(H,H,H) groups, All O(H) groups
2.a Ternary CH refined with riding coordinates:
 C8(H8A), C18(H18), C28(H28), C38(H38)
2.b Secondary CH2 refined with riding coordinates:
 C9(H9A,H9B), C19(H19A,H19B), C29(H29A,H29B), C39(H39A,H39B)
2.c Aromatic/amide H refined with riding coordinates:
 C6(H6A), C16(H16), C26(H26), C36(H36)
2.d Idealised Me refined as rotating group:
 C7(H7A,H7B,H7C), C10(H10A,H10B,H10C), C17(H17A,H17B,H17C), C20(H20A,H20B,
 H20C), C27(H27A,H27B,H27C), C30(H30A,H30B,H30C), C37(H37A,H37B,H37C), C40(H40A,
 H40B,H40C), C41(H41A,H41B,H41C), C42(H42A,H42B,H42C)
2.e Idealised tetrahedral OH refined as rotating group:
 O2(H2), O3(H3), O5(H5), O6(H6), O7(H7), O8(H8)
;

loop_
_space_group_symop_operation_xyz
'x, y, z'
'-x, -y, -z'

loop_
_atom_site_label
_atom_site_type_symbol
_atom_site_fract_x
_atom_site_fract_y
_atom_site_fract_z
_atom_site_U_iso_or_equiv
_atom_site_adp_type
_atom_site_occupancy
_atom_site_site_symmetry_order
_atom_site_calc_flag
_atom_site_refinement_flags_posn
O1 O -0.20687(18) -0.10310(18) 0.77643(16) 0.0355(5) Uani 1 1 d .
H1 H -0.262(3) -0.164(3) 0.733(3) 0.062(12) Uiso 1 1 d .
O2 O 0.08338(18) -0.21423(15) 0.63713(15) 0.0342(5) Uani 1 1 d .
H2 H 0.1392 -0.1791 0.6169 0.051 Uiso 1 1 calc GR
O3 O 0.24813(19) -0.08818(15) 0.56696(15) 0.0395(5) Uani 1 1 d .
H3 H 0.1892 -0.1071 0.5150 0.059 Uiso 1 1 calc GR
O4 O 0.43038(18) 0.30046(17) 0.54560(15) 0.0356(5) Uani 1 1 d .
H4 H 0.432(3) 0.260(3) 0.486(3) 0.071(12) Uiso 1 1 d .
O5 O 0.39387(17) 0.50982(16) 0.58128(14) 0.0321(5) Uani 1 1 d .
H5 H 0.4165 0.4521 0.5728 0.048 Uiso 1 1 calc GR
O6 O 0.07079(17) 0.58917(17) 0.68760(15) 0.0361(5) Uani 1 1 d .
H6 H 0.0866 0.6448 0.6640 0.054 Uiso 1 1 calc GR
O7 O -0.13093(17) 0.45292(17) 0.72767(15) 0.0364(5) Uani 1 1 d .
H7 H -0.0683 0.4957 0.7194 0.055 Uiso 1 1 calc GR
O8 O -0.27658(16) 0.09378(16) 0.79036(15) 0.0339(5) Uani 1 1 d .
H8 H -0.2550 0.0364 0.7909 0.051 Uiso 1 1 calc GR
O9 O -0.0660(3) 0.1607(3) 0.6015(2) 0.0787(10) Uani 1 1 d .
H9 H -0.079(4) 0.186(4) 0.651(3) 0.093(16) Uiso 1 1 d .
O10 O 0.56007(19) 0.74267(19) 0.65288(16) 0.0436(5) Uani 1 1 d .
H10 H 0.509(3) 0.659(3) 0.631(3) 0.079(12) Uiso 1 1 d .
C1 C -0.0028(2) 0.0311(2) 0.83532(19) 0.0281(6) Uani 1 1 d .
C2 C -0.0907(2) -0.0795(2) 0.76973(19) 0.0284(6) Uani 1 1 d .
C3 C -0.0633(2) -0.1610(2) 0.7019(2) 0.0283(6) Uani 1 1 d .
C4 C 0.0574(3) -0.1310(2) 0.70384(19) 0.0280(6) Uani 1 1 d .
C5 C 0.1494(2) -0.0233(2) 0.76925(19) 0.0284(6) Uani 1 1 d .
C6 C 0.1148(2) 0.0565(2) 0.83199(19) 0.0284(6) Uani 1 1 d .
H6A H 0.1750 0.1320 0.8744 0.034 Uiso 1 1 calc R
C7 C -0.1586(3) -0.2788(2) 0.6311(2) 0.0400(7) Uani 1 1 d .
H7A H -0.1817 -0.3311 0.6699 0.060 Uiso 1 1 calc GR
H7B H -0.1261 -0.3155 0.5803 0.060 Uiso 1 1 calc GR
H7C H -0.2302 -0.2666 0.5970 0.060 Uiso 1 1 calc GR
C8 C 0.2819(2) 0.0074(2) 0.7761(2) 0.0299(6) Uani 1 1 d .
H8A H 0.2900 -0.0692 0.7436 0.036 Uiso 1 1 calc R
C9 C 0.3673(3) 0.0583(3) 0.8862(2) 0.0369(7) Uani 1 1 d .
H9A H 0.4523 0.0773 0.8856 0.044 Uiso 1 1 calc R
H9B H 0.3600 0.1331 0.9223 0.044 Uiso 1 1 calc R
C10 C 0.3377(3) -0.0293(3) 0.9432(3) 0.0576(10) Uani 1 1 d .
H10A H 0.3956 0.0051 1.0120 0.086 Uiso 1 1 calc GR
H10B H 0.3437 -0.1039 0.9071 0.086 Uiso 1 1 calc GR
H10C H 0.2550 -0.0450 0.9471 0.086 Uiso 1 1 calc GR
C11 C 0.3192(2) 0.0863(2) 0.7143(2) 0.0272(6) Uani 1 1 d .
C12 C 0.3017(2) 0.0350(2) 0.6107(2) 0.0300(6) Uani 1 1 d .
C13 C 0.3408(2) 0.1035(2) 0.5526(2) 0.0315(6) Uani 1 1 d .
C14 C 0.3903(2) 0.2271(2) 0.5991(2) 0.0286(6) Uani 1 1 d .
C15 C 0.4035(2) 0.2825(2) 0.69981(19) 0.0261(6) Uani 1 1 d .
C16 C 0.3701(2) 0.2102(2) 0.7562(2) 0.0272(6) Uani 1 1 d .
H16 H 0.3825 0.2467 0.8263 0.033 Uiso 1 1 calc R
C17 C 0.3335(3) 0.0468(3) 0.4446(2) 0.0484(8) Uani 1 1 d .
H17A H 0.2644 0.0515 0.3986 0.073 Uiso 1 1 calc GR
H17B H 0.3227 -0.0367 0.4319 0.073 Uiso 1 1 calc GR
H17C H 0.4088 0.0887 0.4328 0.073 Uiso 1 1 calc GR
C18 C 0.4546(2) 0.4183(2) 0.74617(19) 0.0268(6) Uani 1 1 d .
H18 H 0.5093 0.4486 0.7076 0.032 Uiso 1 1 calc R
C19 C 0.5332(2) 0.4669(2) 0.8581(2) 0.0343(7) Uani 1 1 d .
H19A H 0.4814 0.4422 0.8996 0.041 Uiso 1 1 calc R
H19B H 0.5959 0.4317 0.8653 0.041 Uiso 1 1 calc R
C20 C 0.5955(3) 0.6021(2) 0.8985(2) 0.0463(8) Uani 1 1 d .
H20A H 0.6457 0.6286 0.9694 0.069 Uiso 1 1 calc GR
H20B H 0.5338 0.6376 0.8943 0.069 Uiso 1 1 calc GR
H20C H 0.6469 0.6271 0.8577 0.069 Uiso 1 1 calc GR
C21 C 0.3525(2) 0.4651(2) 0.72823(19) 0.0268(6) Uani 1 1 d .
C22 C 0.3253(2) 0.5058(2) 0.6473(2) 0.0278(6) Uani 1 1 d .
C23 C 0.2313(2) 0.5472(2) 0.63077(19) 0.0281(6) Uani 1 1 d .
C24 C 0.1668(2) 0.5513(2) 0.7003(2) 0.0279(6) Uani 1 1 d .
C25 C 0.1900(2) 0.5120(2) 0.78212(19) 0.0269(6) Uani 1 1 d .
C26 C 0.2822(2) 0.4674(2) 0.79255(19) 0.0273(6) Uani 1 1 d .
H26 H 0.2974 0.4372 0.8463 0.033 Uiso 1 1 calc R
C27 C 0.2015(3) 0.5870(3) 0.5405(2) 0.0351(7) Uani 1 1 d .
H27A H 0.2382 0.5563 0.4904 0.053 Uiso 1 1 calc GR
H27B H 0.2339 0.6741 0.5632 0.053 Uiso 1 1 calc GR
H27C H 0.1131 0.5564 0.5095 0.053 Uiso 1 1 calc GR
C28 C 0.1197(2) 0.5194(2) 0.85765(19) 0.0269(6) Uani 1 1 d .
H28 H 0.0814 0.5779 0.8492 0.032 Uiso 1 1 calc R
C29 C 0.2002(2) 0.5683(2) 0.9691(2) 0.0310(6) Uani 1 1 d .
H29A H 0.1478 0.5684 1.0135 0.037 Uiso 1 1 calc R
H29B H 0.2430 0.5147 0.9803 0.037 Uiso 1 1 calc R
C30 C 0.2936(3) 0.6936(2) 0.9994(2) 0.0418(8) Uani 1 1 d .
H30A H 0.3412 0.7208 1.0712 0.063 Uiso 1 1 calc GR
H30B H 0.2519 0.7472 0.9889 0.063 Uiso 1 1 calc GR
H30C H 0.3480 0.6935 0.9576 0.063 Uiso 1 1 calc GR
C31 C 0.0149(2) 0.4012(2) 0.83373(19) 0.0275(6) Uani 1 1 d .
C32 C -0.1027(2) 0.3772(2) 0.7746(2) 0.0292(6) Uani 1 1 d .
C33 C -0.2003(2) 0.2742(2) 0.7600(2) 0.0282(6) Uani 1 1 d .
C34 C -0.1772(2) 0.1921(2) 0.80446(19) 0.0276(6) Uani 1 1 d .
C35 C -0.0609(2) 0.2102(2) 0.86079(19) 0.0260(6) Uani 1 1 d .
C36 C 0.0327(2) 0.3150(2) 0.87336(19) 0.0283(6) Uani 1 1 d .
H36 H 0.1129 0.3284 0.9109 0.034 Uiso 1 1 calc R
C37 C -0.3249(2) 0.2548(3) 0.6992(2) 0.0399(7) Uani 1 1 d .
H37A H -0.3296 0.2384 0.6276 0.060 Uiso 1 1 calc GR
H37B H -0.3425 0.3262 0.7238 0.060 Uiso 1 1 calc GR
H37C H -0.3844 0.1870 0.7063 0.060 Uiso 1 1 calc GR
C38 C -0.0352(2) 0.1205(2) 0.90762(19) 0.0276(6) Uani 1 1 d .
H38 H -0.1126 0.0745 0.9171 0.033 Uiso 1 1 calc R
C39 C 0.0617(2) 0.1792(2) 1.01330(19) 0.0300(6) Uani 1 1 d .
H39A H 0.0732 0.1161 1.0392 0.036 Uiso 1 1 calc R
H39B H 0.1399 0.2249 1.0064 0.036 Uiso 1 1 calc R
C40 C 0.0288(3) 0.2617(3) 1.0900(2) 0.0430(8) Uani 1 1 d .
H40A H 0.0942 0.2971 1.1550 0.064 Uiso 1 1 calc GR
H40B H -0.0469 0.2165 1.0995 0.064 Uiso 1 1 calc GR
H40C H 0.0177 0.3248 1.0653 0.064 Uiso 1 1 calc GR
C41 C 0.0499(4) 0.1737(4) 0.5976(3) 0.0744(12) Uani 1 1 d .
H41A H 0.0897 0.1477 0.6494 0.112 Uiso 1 1 calc GR
H41B H 0.0971 0.2575 0.6104 0.112 Uiso 1 1 calc GR
H41C H 0.0452 0.1253 0.5303 0.112 Uiso 1 1 calc GR
C42 C 0.5049(3) 0.8094(3) 0.7118(3) 0.0619(10) Uani 1 1 d .
H42A H 0.4957 0.7819 0.7689 0.093 Uiso 1 1 calc GR
H42B H 0.4249 0.7974 0.6688 0.093 Uiso 1 1 calc GR
H42C H 0.5567 0.8941 0.7378 0.093 Uiso 1 1 calc GR

loop_
_atom_site_aniso_label
_atom_site_aniso_U_11
_atom_site_aniso_U_22
_atom_site_aniso_U_33
_atom_site_aniso_U_23
_atom_site_aniso_U_13
_atom_site_aniso_U_12
O1 0.0288(12) 0.0340(12) 0.0281(12) 0.0025(10) -0.0005(9) 0.0040(10)
O2 0.0417(13) 0.0295(10) 0.0279(11) 0.0067(9) 0.0089(9) 0.0126(9)
O3 0.0559(15) 0.0277(10) 0.0251(12) 0.0055(9) 0.0068(10) 0.0097(10)
O4 0.0509(13) 0.0350(11) 0.0184(11) 0.0084(9) 0.0086(9) 0.0150(10)
O5 0.0393(12) 0.0344(11) 0.0247(11) 0.0109(9) 0.0098(9) 0.0162(9)
O6 0.0386(12) 0.0419(12) 0.0373(12) 0.0229(10) 0.0112(10) 0.0207(10)
O7 0.0343(12) 0.0405(12) 0.0314(12) 0.0168(10) 0.0001(9) 0.0132(10)
O8 0.0297(11) 0.0302(11) 0.0309(11) 0.0074(9) 0.0007(9) 0.0055(9)
O9 0.0590(19) 0.118(3) 0.0266(15) -0.0061(15) 0.0047(13) 0.0213(17)
O10 0.0457(14) 0.0381(12) 0.0366(13) 0.0072(11) 0.0115(10) 0.0073(11)
C1 0.0347(16) 0.0280(14) 0.0149(13) 0.0072(12) -0.0011(12) 0.0089(12)
C2 0.0289(15) 0.0307(15) 0.0172(14) 0.0084(12) -0.0026(11) 0.0067(12)
C3 0.0356(16) 0.0208(13) 0.0213(14) 0.0045(12) 0.0016(12) 0.0079(12)
C4 0.0394(17) 0.0266(14) 0.0139(13) 0.0058(12) 0.0020(12) 0.0122(12)
C5 0.0360(16) 0.0269(14) 0.0187(14) 0.0091(12) 0.0010(12) 0.0109(13)
C6 0.0317(16) 0.0254(14) 0.0181(14) 0.0053(12) -0.0024(12) 0.0059(12)
C7 0.0403(18) 0.0368(17) 0.0318(17) 0.0044(14) 0.0001(14) 0.0134(14)
C8 0.0335(16) 0.0291(15) 0.0246(15) 0.0085(13) 0.0039(12) 0.0123(13)
C9 0.0335(17) 0.0444(17) 0.0266(16) 0.0146(14) -0.0001(13) 0.0108(14)
C10 0.055(2) 0.075(2) 0.044(2) 0.039(2) 0.0035(17) 0.0187(19)
C11 0.0316(15) 0.0300(15) 0.0176(14) 0.0079(12) 0.0024(11) 0.0122(12)
C12 0.0342(16) 0.0242(14) 0.0229(15) 0.0041(12) 0.0019(12) 0.0073(12)
C13 0.0394(17) 0.0295(15) 0.0184(14) 0.0052(12) 0.0024(12) 0.0101(13)
C14 0.0328(16) 0.0318(15) 0.0201(14) 0.0104(13) 0.0049(12) 0.0119(13)
C15 0.0262(15) 0.0291(14) 0.0174(14) 0.0049(12) 0.0001(11) 0.0101(12)
C16 0.0270(15) 0.0298(14) 0.0171(14) 0.0047(12) -0.0005(11) 0.0083(12)
C17 0.079(2) 0.0350(17) 0.0268(17) 0.0080(14) 0.0161(17) 0.0175(17)
C18 0.0279(15) 0.0287(14) 0.0165(14) 0.0063(12) 0.0004(11) 0.0066(12)
C19 0.0293(16) 0.0365(16) 0.0241(16) 0.0046(13) -0.0038(12) 0.0082(13)
C20 0.046(2) 0.0389(17) 0.0276(17) 0.0007(14) -0.0082(14) 0.0028(15)
C21 0.0279(15) 0.0230(13) 0.0160(13) 0.0005(11) -0.0032(11) 0.0033(11)
C22 0.0304(15) 0.0205(13) 0.0209(14) 0.0041(12) 0.0003(12) 0.0018(12)
C23 0.0351(16) 0.0273(14) 0.0155(14) 0.0065(12) 0.0001(12) 0.0091(12)
C24 0.0300(15) 0.0236(14) 0.0213(14) 0.0052(12) -0.0014(12) 0.0070(12)
C25 0.0304(15) 0.0219(13) 0.0176(14) 0.0039(11) -0.0020(11) 0.0042(12)
C26 0.0342(16) 0.0258(14) 0.0159(13) 0.0071(12) -0.0005(11) 0.0091(12)
C27 0.0418(18) 0.0432(17) 0.0210(15) 0.0125(14) 0.0039(13) 0.0198(14)
C28 0.0303(15) 0.0294(14) 0.0191(14) 0.0086(12) 0.0023(11) 0.0122(12)
C29 0.0372(17) 0.0310(15) 0.0194(14) 0.0055(12) 0.0041(12) 0.0115(13)
C30 0.051(2) 0.0338(17) 0.0276(17) 0.0051(14) 0.0033(15) 0.0100(15)
C31 0.0354(16) 0.0299(14) 0.0159(13) 0.0046(12) 0.0056(12) 0.0150(12)
C32 0.0372(17) 0.0324(15) 0.0180(14) 0.0082(12) 0.0044(12) 0.0165(13)
C33 0.0284(15) 0.0344(15) 0.0180(14) 0.0059(12) 0.0030(11) 0.0124(13)
C34 0.0318(16) 0.0272(14) 0.0153(13) 0.0006(12) 0.0035(11) 0.0078(12)
C35 0.0277(15) 0.0315(15) 0.0157(13) 0.0059(12) 0.0028(11) 0.0116(12)
C36 0.0276(15) 0.0323(15) 0.0175(14) 0.0040(12) -0.0006(11) 0.0102(12)
C37 0.0319(17) 0.0402(17) 0.0356(18) 0.0100(15) -0.0028(14) 0.0090(14)
C38 0.0287(15) 0.0260(14) 0.0176(14) 0.0030(12) 0.0000(11) 0.0048(12)
C39 0.0343(16) 0.0287(14) 0.0162(14) 0.0049(12) -0.0024(12) 0.0069(12)
C40 0.055(2) 0.0428(18) 0.0226(16) 0.0054(14) 0.0035(14) 0.0170(15)
C41 0.063(3) 0.099(3) 0.050(3) 0.014(2) 0.005(2) 0.032(2)
C42 0.057(2) 0.046(2) 0.066(3) 0.0013(19) 0.026(2) 0.0076(18)

loop_
_atom_type_symbol
_atom_type_description
_atom_type_scat_dispersion_real
_atom_type_scat_dispersion_imag
_atom_type_scat_source
C C 0.0033 0.0016 'International Tables Vol C Tables 4.2.6.8 and 6.1.1.4'
H H 0.0000 0.0000 'International Tables Vol C Tables 4.2.6.8 and 6.1.1.4'
O O 0.0106 0.0060 'International Tables Vol C Tables 4.2.6.8 and 6.1.1.4'

loop_
_exptl_crystal_face_index_h
_exptl_crystal_face_index_k
_exptl_crystal_face_index_l
_exptl_crystal_face_perp_dist
_exptl_oxdiff_crystal_face_indexfrac_h
_exptl_oxdiff_crystal_face_indexfrac_k
_exptl_oxdiff_crystal_face_indexfrac_l
_exptl_oxdiff_crystal_face_x
_exptl_oxdiff_crystal_face_y
_exptl_oxdiff_crystal_face_z
-16 -1 10 0.0579 -15.9999 -1.0000 10.0000 -0.4304 0.8189 0.4259
15 2 -10 0.0478 14.9999 2.0000 -10.0000 0.4377 -0.8015 -0.3573
0 17 -6 0.0939 0.0003 17.0001 -6.0001 0.3504 -0.6165 0.7169
4 -18 4 0.0832 3.9997 -18.0001 4.0001 -0.2715 0.4561 -0.8754
-3 0 -17 0.0496 -3.0001 0.0000 -17.0000 0.8490 0.5009 -0.1221
2 1 17 0.0251 2.0001 1.0000 17.0000 -0.8417 -0.4836 0.1908
-12 13 -9 0.0882 -11.9997 13.0001 -9.0001 0.5340 0.3348 0.7693
-15 -1 -1 0.0561 -14.9999 -1.0000 -1.0000 0.1070 0.9657 0.2806
0 14 -16 0.0815 0.0002 14.0001 -16.0000 0.8329 -0.2995 0.4670

loop_
_geom_angle_atom_site_label_1
_geom_angle_atom_site_label_2
_geom_angle_atom_site_label_3
_geom_angle
C2 C1 C38 121.6(2)
C6 C1 C2 117.4(2)
C6 C1 C38 121.0(2)
O1 C2 C1 115.9(2)
O1 C2 C3 121.7(2)
C3 C2 C1 122.4(2)
C2 C3 C4 117.4(2)
C2 C3 C7 122.0(2)
C4 C3 C7 120.6(2)
O2 C4 C3 116.6(2)
O2 C4 C5 120.7(2)
C3 C4 C5 122.7(2)
C4 C5 C8 123.2(2)
C6 C5 C4 116.9(2)
C6 C5 C8 119.9(2)
C1 C6 C5 123.1(2)
C5 C8 C9 113.1(2)
C5 C8 C11 111.4(2)
C11 C8 C9 112.7(2)
C10 C9 C8 111.9(2)
C12 C11 C8 120.0(2)
C16 C11 C8 122.8(2)
C16 C11 C12 117.3(2)
O3 C12 C11 118.2(2)
O3 C12 C13 120.0(2)
C13 C12 C11 121.8(2)
C12 C13 C14 117.8(2)
C12 C13 C17 121.3(2)
C14 C13 C17 120.8(2)
O4 C14 C13 120.8(2)
C15 C14 O4 116.6(2)
C15 C14 C13 122.6(2)
C14 C15 C16 117.4(2)
C14 C15 C18 120.5(2)
C16 C15 C18 122.1(2)
C15 C16 C11 122.9(2)
C15 C18 C19 113.8(2)
C21 C18 C15 110.3(2)
C21 C18 C19 112.8(2)
C20 C19 C18 112.6(2)
C22 C21 C18 122.4(2)
C26 C21 C18 120.1(2)
C26 C21 C22 117.5(2)
O5 C22 C21 121.1(2)
O5 C22 C23 116.8(2)
C23 C22 C21 122.1(2)
C22 C23 C27 120.9(2)
C24 C23 C22 117.6(2)
C24 C23 C27 121.5(2)
O6 C24 C23 120.8(2)
O6 C24 C25 116.5(2)
C23 C24 C25 122.6(2)
C24 C25 C26 117.1(2)
C24 C25 C28 121.4(2)
C26 C25 C28 121.4(2)
C21 C26 C25 123.0(2)
C25 C28 C29 113.8(2)
C25 C28 C31 112.1(2)
C31 C28 C29 111.6(2)
C30 C29 C28 112.9(2)
C32 C31 C28 121.6(2)
C36 C31 C28 121.0(2)
C36 C31 C32 117.3(2)
O7 C32 C31 122.8(2)
O7 C32 C33 115.5(2)
C31 C32 C33 121.7(2)
C32 C33 C34 118.3(2)
C32 C33 C37 119.6(2)
C34 C33 C37 122.1(2)
O8 C34 C33 116.2(2)
O8 C34 C35 121.8(2)
C35 C34 C33 122.0(2)
C34 C35 C36 117.1(2)
C34 C35 C38 122.1(2)
C36 C35 C38 120.8(2)
C35 C36 C31 123.5(2)
C1 C38 C39 111.4(2)
C35 C38 C1 111.1(2)
C35 C38 C39 113.3(2)
C40 C39 C38 113.4(2)

loop_
_geom_bond_atom_site_label_1
_geom_bond_atom_site_label_2
_geom_bond_distance
O1 C2 1.381(3)
O2 C4 1.387(3)
O3 C12 1.390(3)
O4 C14 1.386(3)
O5 C22 1.387(3)
O6 C24 1.382(3)
O7 C32 1.380(3)
O8 C34 1.375(3)
O9 C41 1.382(5)
O10 C42 1.443(4)
C1 C2 1.402(4)
C1 C6 1.380(4)
C1 C38 1.529(4)
C2 C3 1.391(4)
C3 C4 1.392(4)
C3 C7 1.504(4)
C4 C5 1.398(4)
C5 C6 1.396(4)
C5 C8 1.512(4)
C8 C9 1.539(4)
C8 C11 1.522(3)
C9 C10 1.534(4)
C11 C12 1.401(4)
C11 C16 1.395(4)
C12 C13 1.395(4)
C13 C14 1.397(4)
C13 C17 1.502(4)
C14 C15 1.385(4)
C15 C16 1.390(3)
C15 C18 1.530(3)
C18 C19 1.536(3)
C18 C21 1.529(3)
C19 C20 1.525(4)
C21 C22 1.399(3)
C21 C26 1.383(3)
C22 C23 1.394(4)
C23 C24 1.392(4)
C23 C27 1.516(3)
C24 C25 1.393(3)
C25 C26 1.394(3)
C25 C28 1.515(3)
C28 C29 1.538(4)
C28 C31 1.535(4)
C29 C30 1.522(4)
C31 C32 1.396(4)
C31 C36 1.396(3)
C32 C33 1.397(4)
C33 C34 1.408(3)
C33 C37 1.491(4)
C34 C35 1.390(4)
C35 C36 1.394(3)
C35 C38 1.526(3)
C38 C39 1.542(3)
C39 C40 1.515(4)

loop_
_geom_torsion_atom_site_label_1
_geom_torsion_atom_site_label_2
_geom_torsion_atom_site_label_3
_geom_torsion_atom_site_label_4
_geom_torsion
O1 C2 C3 C4 -177.4(2)
O1 C2 C3 C7 0.8(4)
O2 C4 C5 C6 178.4(2)
O2 C4 C5 C8 -3.2(4)
O3 C12 C13 C14 177.9(2)
O3 C12 C13 C17 -3.9(4)
O4 C14 C15 C16 -176.5(2)
O4 C14 C15 C18 2.8(4)
O5 C22 C23 C24 -175.8(2)
O5 C22 C23 C27 3.8(4)
O6 C24 C25 C26 176.5(2)
O6 C24 C25 C28 -4.6(4)
O7 C32 C33 C34 178.9(2)
O7 C32 C33 C37 -1.5(4)
O8 C34 C35 C36 -177.8(2)
O8 C34 C35 C38 2.1(4)
C1 C2 C3 C4 2.5(4)
C1 C2 C3 C7 -179.3(2)
C1 C38 C39 C40 -175.6(2)
C2 C1 C6 C5 -1.9(4)
C2 C1 C38 C35 -94.8(3)
C2 C1 C38 C39 137.9(2)
C2 C3 C4 O2 178.8(2)
C2 C3 C4 C5 -0.9(4)
C3 C4 C5 C6 -1.9(4)
C3 C4 C5 C8 176.5(2)
C4 C5 C6 C1 3.4(4)
C4 C5 C8 C9 -132.9(3)
C4 C5 C8 C11 98.9(3)
C5 C8 C9 C10 59.5(3)
C5 C8 C11 C12 -86.1(3)
C5 C8 C11 C16 93.2(3)
C6 C1 C2 O1 178.7(2)
C6 C1 C2 C3 -1.2(4)
C6 C1 C38 C35 85.0(3)
C6 C1 C38 C39 -42.3(3)
C6 C5 C8 C9 45.4(3)
C6 C5 C8 C11 -82.7(3)
C7 C3 C4 O2 0.6(3)
C7 C3 C4 C5 -179.1(2)
C8 C5 C6 C1 -175.1(2)
C8 C11 C12 O3 1.0(4)
C8 C11 C12 C13 -176.4(2)
C8 C11 C16 C15 -179.5(2)
C9 C8 C11 C12 145.5(3)
C9 C8 C11 C16 -35.2(3)
C11 C8 C9 C10 -173.0(2)
C11 C12 C13 C14 -4.8(4)
C11 C12 C13 C17 173.4(3)
C12 C11 C16 C15 -0.2(4)
C12 C13 C14 O4 -179.7(2)
C12 C13 C14 C15 1.2(4)
C13 C14 C15 C16 2.7(4)
C13 C14 C15 C18 -178.0(2)
C14 C15 C16 C11 -3.2(4)
C14 C15 C18 C19 -145.0(3)
C14 C15 C18 C21 87.1(3)
C15 C18 C19 C20 172.9(2)
C15 C18 C21 C22 -96.4(3)
C15 C18 C21 C26 83.0(3)
C16 C11 C12 O3 -178.3(2)
C16 C11 C12 C13 4.3(4)
C16 C15 C18 C19 34.2(3)
C16 C15 C18 C21 -93.7(3)
C17 C13 C14 O4 2.1(4)
C17 C13 C14 C15 -177.0(3)
C18 C15 C16 C11 177.6(2)
C18 C21 C22 O5 -2.6(4)
C18 C21 C22 C23 179.3(2)
C18 C21 C26 C25 178.2(2)
C19 C18 C21 C22 135.2(3)
C19 C18 C21 C26 -45.4(3)
C21 C18 C19 C20 -60.5(3)
C21 C22 C23 C24 2.4(4)
C21 C22 C23 C27 -178.0(2)
C22 C21 C26 C25 -2.4(4)
C22 C23 C24 O6 -178.7(2)
C22 C23 C24 C25 -2.4(4)
C23 C24 C25 C26 0.1(4)
C23 C24 C25 C28 178.9(2)
C24 C25 C26 C21 2.4(4)
C24 C25 C28 C29 -134.5(2)
C24 C25 C28 C31 97.6(3)
C25 C28 C29 C30 60.2(3)
C25 C28 C31 C32 -93.3(3)
C25 C28 C31 C36 89.0(3)
C26 C21 C22 O5 178.0(2)
C26 C21 C22 C23 -0.1(4)
C26 C25 C28 C29 44.3(3)
C26 C25 C28 C31 -83.6(3)
C27 C23 C24 O6 1.7(4)
C27 C23 C24 C25 178.0(2)
C28 C25 C26 C21 -176.5(2)
C28 C31 C32 O7 5.0(4)
C28 C31 C32 C33 -174.3(2)
C28 C31 C36 C35 174.8(2)
C29 C28 C31 C32 137.7(3)
C29 C28 C31 C36 -40.1(3)
C31 C28 C29 C30 -171.6(2)
C31 C32 C33 C34 -1.7(4)
C31 C32 C33 C37 177.8(3)
C32 C31 C36 C35 -3.1(4)
C32 C33 C34 O8 178.3(2)
C32 C33 C34 C35 -0.7(4)
C33 C34 C35 C36 1.2(4)
C33 C34 C35 C38 -179.0(2)
C34 C35 C36 C31 0.8(4)
C34 C35 C38 C1 91.5(3)
C34 C35 C38 C39 -142.2(3)
C35 C38 C39 C40 58.2(3)
C36 C31 C32 O7 -177.2(2)
C36 C31 C32 C33 3.5(4)
C36 C35 C38 C1 -88.7(3)
C36 C35 C38 C39 37.6(3)
C37 C33 C34 O8 -1.3(4)
C37 C33 C34 C35 179.7(2)
C38 C1 C2 O1 -1.4(3)
C38 C1 C2 C3 178.6(2)
C38 C1 C6 C5 178.3(2)
C38 C35 C36 C31 -179.1(2)
